data_4323901
loop_
_publ_author_name
'Mark A. Andrews'
'George L. Gould'
'Wim T. Klooster'
'Kristina S. Koenig'
'Eric J. Voss'

_publ_contact_author
;     Dr Mark A. Andrews
      Chemistry Department
      Brookhaven National Laboratory
      Upton, NY 11973-5000
      USA
;
_publ_contact_author_email maa@bnl.gov
_publ_contact_author_fax '516 344 5815'
_publ_contact_author_phone '516 344 4347'
_publ_section_title
;
 Syntheses, Spectra, and Structures of (Diphosphine)platinum(II) Carbonate
 Complexes
;
_journal_name_full 'Inorganic Chemistry'
_journal_page_first 5478
_journal_page_last 5483
_journal_paper_doi 10.1021/ic9603159
_journal_volume 35
_journal_year 1996
_chemical_formula_sum 'C29 H28 Cl2 O3 P2 Pt'
_chemical_formula_weight 752.497
_chemical_name_systematic
; 
(dppp)Pt(CO3) dichloromethane
;
_space_group_IT_number 14
_symmetry_cell_setting monoclinic
_symmetry_space_group_name_Hall '-P 2ybc'
_symmetry_space_group_name_H-M 'P 1 21/c 1'
_cell_angle_alpha 90.0
_cell_angle_beta 101.58(1)
_cell_angle_gamma 90.0
_cell_formula_units_Z 4
_cell_length_a 11.744(2)
_cell_length_b 15.526(3)
_cell_length_c 15.866(3)
_cell_measurement_reflns_used 25
_cell_measurement_temperature 300
_cell_measurement_theta_max 15
_cell_measurement_theta_min 10
_cell_volume 2834.1(9)
_computing_cell_refinement 'CAD-4 package'
_computing_data_collection 'CAD-4 package'
_computing_data_reduction MOLEN
_computing_structure_refinement POP
_computing_structure_solution 'MITHRIL, SHELX76'
_diffrn_ambient_temperature 300
_diffrn_measurement_device 'Enraf-Nonius CAD-4'
_diffrn_measurement_method \q/2\q
_diffrn_radiation_monochromator graphite
_diffrn_radiation_source xray_tube
_diffrn_radiation_type 'Molybdinum K\a'
_diffrn_radiation_wavelength 0.71069
_diffrn_reflns_av_R_equivalents .032
_diffrn_reflns_limit_h_max 13
_diffrn_reflns_limit_h_min 0
_diffrn_reflns_limit_k_max 18
_diffrn_reflns_limit_k_min 0
_diffrn_reflns_limit_l_max 18
_diffrn_reflns_limit_l_min -18
_diffrn_reflns_number 5428
_diffrn_reflns_theta_max 25
_diffrn_reflns_theta_min 2
_diffrn_standards_decay_% 0
_diffrn_standards_interval_time 60
_diffrn_standards_number 3
_exptl_absorpt_coefficient_mu 5.538
_exptl_absorpt_correction_T_max 1.000
_exptl_absorpt_correction_T_min .912
_exptl_absorpt_correction_type psi-scan
_exptl_crystal_colour colorless
_exptl_crystal_density_diffrn 1.763
_exptl_crystal_density_meas yes
_exptl_crystal_density_method calculated
_exptl_crystal_F_000 1472
_exptl_crystal_size_max 0.30
_exptl_crystal_size_mid 0.20
_exptl_crystal_size_min 0.20
_refine_diff_density_max '1 % of maximum'
_refine_diff_density_min '1 % of maximum'
_refine_ls_abs_structure_details ' ?'
_refine_ls_extinction_method none
_refine_ls_goodness_of_fit_obs 1.342
_refine_ls_hydrogen_treatment noref
_refine_ls_matrix_type full
_refine_ls_number_constraints 0
_refine_ls_number_parameters 334
_refine_ls_number_reflns 2552
_refine_ls_number_restraints 0
_refine_ls_R_factor_obs .0714
_refine_ls_shift/esd_max .01
_refine_ls_structure_factor_coef F
_refine_ls_weighting_details 'w = 1/(s^2(F)+0.0004F^2)'
_refine_ls_weighting_scheme calc
_refine_ls_wR_factor_obs .0586
_reflns_number_observed 2552
_reflns_number_total 4957
_reflns_observed_criterion >3sigma
_cod_data_source_file ic9603159_1.cif
_cod_data_source_block PtCO3s
_cod_depositor_comments
;
The following automatic conversions were performed:

'_refine_ls_weighting_scheme' value '1/(s^2(F)+0.0004F^2)' was
changed to 'calc'. New tag '_refine_ls_weighting_details' was
created. The value of the new tag was set to 'w =
1/(s^2(F)+0.0004F^2)'.

Automatic conversion script
Id: cif_fix_values 3143 2015-03-26 13:38:13Z robertas 
;
_cod_original_cell_volume 2834.1(8)
_cod_database_code 4323901

loop_
_symmetry_equiv_pos_as_xyz
x,y,z
-x,1/2+y,1/2-z
-x,-y,-z
x,1/2-y,1/2+z

loop_
_atom_site_aniso_label
_atom_site_aniso_U_11
_atom_site_aniso_U_22
_atom_site_aniso_U_33
_atom_site_aniso_U_12
_atom_site_aniso_U_13
_atom_site_aniso_U_23
_atom_site_aniso_type_symbol
Pt 0.0390(4) 0.0452(5) 0.0446(4) -0.0111(6) 0.0197(3) -0.0178(6) Pt
P1 0.052(3) 0.054(4) 0.058(3) -0.009(3) 0.023(2) -0.016(3) P
P2 0.045(3) 0.053(4) 0.063(3) 0.000(3) 0.018(2) -0.016(3) P
O1 0.043(7) 0.061(9) 0.075(10) -0.016(7) 0.016(7) -0.030(8) O
O2 0.084(10) 0.068(10) 0.063(9) -0.003(8) 0.032(8) -0.023(8) O
C1 0.085(17) 0.013(12) 0.076(17) 0.003(11) -0.006(14) -0.013(11) C
O3 0.086(10) 0.062(10) 0.091(11) 0.007(10) 0.029(8) -0.006(11) O
C2 0.057(14) 0.082(18) 0.123(21) -0.021(13) 0.027(14) -0.050(17) C
C3 0.086(19) 0.180(31) 0.165(28) -0.069(20) 0.056(19) -0.147(26) C
C4 0.076(15) 0.077(17) 0.083(17) -0.008(13) 0.025(13) -0.033(14) C
C11 0.058(13) 0.076(18) 0.037(12) -0.017(12) 0.030(10) -0.003(11) C
C12 0.058(13) 0.100(22) 0.091(17) -0.007(15) 0.032(13) -0.004(16) C
C13 0.082(17) 0.083(21) 0.090(18) 0.007(16) 0.024(14) -0.027(17) C
C14 0.091(19) 0.107(25) 0.074(19) 0.018(18) 0.024(15) -0.007(18) C
C15 0.102(21) 0.115(26) 0.059(17) -0.006(20) 0.005(16) -0.025(17) C
C16 0.090(18) 0.060(18) 0.061(16) -0.013(14) 0.027(14) -0.008(13) C
C21 0.057(11) 0.084(16) 0.038(11) -0.010(14) 0.014(9) -0.006(15) C
C22 0.122(22) 0.061(19) 0.106(22) 0.012(16) 0.034(17) -0.027(17) C
C23 0.153(26) 0.090(22) 0.088(21) -0.012(19) 0.061(19) 0.025(18) C
C24 0.119(21) 0.076(21) 0.068(18) -0.008(17) 0.028(15) 0.002(16) C
C25 0.124(22) 0.102(26) 0.063(17) -0.018(18) 0.033(15) -0.012(16) C
C26 0.103(17) 0.101(22) 0.055(14) -0.035(15) 0.038(13) -0.025(14) C
C31 0.067(12) 0.068(14) 0.031(9) -0.012(14) 0.026(9) 0.005(14) C
C32 0.077(15) 0.047(15) 0.067(16) -0.008(13) 0.002(12) -0.008(12) C
C33 0.107(21) 0.056(17) 0.097(21) 0.019(16) 0.006(17) 0.013(15) C
C34 0.089(19) 0.090(23) 0.068(17) 0.005(17) 0.020(14) 0.008(16) C
C35 0.064(15) 0.067(19) 0.076(17) -0.008(12) 0.017(12) 0.010(13) C
C36 0.037(11) 0.108(21) 0.056(14) 0.007(12) 0.005(11) 0.022(13) C
C41 0.071(14) 0.035(14) 0.060(14) -0.029(11) 0.018(11) -0.017(11) C
C42 0.134(24) 0.068(20) 0.110(23) 0.014(17) 0.047(19) 0.022(17) C
C43 0.152(27) 0.053(18) 0.096(23) 0.007(17) 0.033(20) 0.038(17) C
C44 0.149(28) 0.073(22) 0.080(21) -0.003(19) 0.022(18) 0.010(17) C
C45 0.089(17) 0.113(26) 0.049(14) -0.046(17) 0.023(12) -0.025(15) C
C46 0.070(13) 0.091(19) 0.061(14) 0.000(14) 0.032(11) -0.005(15) C
Cl1 0.199(9) 0.132(8) 0.141(8) 0.064(7) 0.015(7) 0.007(6) C
Cl2 0.184(10) 0.180(11) 0.320(15) -0.034(8) 0.142(10) -0.011(10) C
CCl 0.143(27) 0.297(52) 0.095(24) -0.025(30) 0.079(21) -0.017(28) C

loop_
_atom_site_label
_atom_site_fract_x
_atom_site_fract_y
_atom_site_fract_z
_atom_site_U_iso_or_equiv
_atom_site_thermal_displace_type
_atom_site_calc_flag
_atom_site_calc_attached_atom
_atom_site_type_symbol
Pt 0.4460(1) 0.2910(1) 0.1669(1) ? Uij ? ? Pt
P1 0.5265(4) 0.2199(4) 0.0720(3) ? Uij ? ? P
P2 0.2768(4) 0.2226(4) 0.1358(3) ? Uij ? ? P
O1 0.4098(10) 0.3707(9) 0.2613(8) ? Uij ? ? O
O2 0.5835(11) 0.3695(10) 0.2208(8) ? Uij ? ? O
C1 0.5189(20) 0.4006(12) 0.2723(15) ? Uij ? ? C
O3 0.5581(14) 0.4545(9) 0.3330(11) ? Uij ? ? O
C2 0.4495(18) 0.1324(16) 0.0085(16) ? Uij ? ? C
C3 0.3259(22) 0.1358(21) -0.0046(20) ? Uij ? ? C
C4 0.2534(18) 0.1329(15) 0.0598(14) ? Uij ? ? C
C11 0.6613(17) 0.1709(15) 0.1252(12) ? Uij ? ? C
C12 0.7570(19) 0.2263(17) 0.1533(15) ? Uij ? ? C
C13 0.8646(20) 0.1940(19) 0.1994(16) ? Uij ? ? C
C14 0.8752(23) 0.1047(21) 0.2124(16) ? Uij ? ? C
C15 0.7854(26) 0.0484(19) 0.1886(16) ? Uij ? ? C
C16 0.6766(21) 0.0805(15) 0.1449(14) ? Uij ? ? C
C21 0.5671(14) 0.2959(17) -0.0066(11) ? Uij ? ? C
C22 0.5744(22) 0.3832(17) 0.0112(17) ? Uij ? ? C
C23 0.6104(25) 0.4405(17) -0.0500(18) ? Uij ? ? C
C24 0.6314(22) 0.4057(18) -0.1271(16) ? Uij ? ? C
C25 0.6345(23) 0.3195(19) -0.1397(15) ? Uij ? ? C
C26 0.6013(19) 0.2618(15) -0.0799(14) ? Uij ? ? C
C31 0.1542(15) 0.2941(16) 0.1004(10) ? Uij ? ? C
C32 0.1709(18) 0.3816(15) 0.1232(13) ? Uij ? ? C
C33 0.0679(24) 0.4378(15) 0.0998(16) ? Uij ? ? C
C34 -0.0400(22) 0.4065(19) 0.0580(15) ? Uij ? ? C
C35 -0.0479(18) 0.3200(15) 0.0365(14) ? Uij ? ? C
C36 0.0471(16) 0.2609(15) 0.0566(12) ? Uij ? ? C
C41 0.2451(18) 0.1761(13) 0.2356(13) ? Uij ? ? C
C42 0.2956(23) 0.0972(17) 0.2646(19) ? Uij ? ? C
C43 0.2814(26) 0.0653(16) 0.3424(19) ? Uij ? ? C
C44 0.2033(27) 0.1060(19) 0.3870(17) ? Uij ? ? C
C45 0.1542(20) 0.1838(18) 0.3611(14) ? Uij ? ? C
C46 0.1754(16) 0.2208(17) 0.2817(13) ? Uij ? ? C
Cl1 0.8499(8) 0.4102(6) 0.4657(6) ? Uij ? ? C
Cl2 0.9622(9) 0.4031(8) 0.3248(9) ? Uij ? ? C
CCl 0.8371(27) 0.3951(28) 0.3576(19) ? Uij ? ? C
H2a 0.4759 0.0768 0.0379 ? ? calc C2 H
H2b 0.4718 0.1324 -0.0491 ? ? calc C2 H
H3a 0.2974 0.0879 -0.0455 ? ? calc C3 H
H3b 0.3032 0.1900 -0.0378 ? ? calc C3 H
H4a 0.2697 0.0779 0.0928 ? ? calc C4 H
H4b 0.1700 0.1330 0.0296 ? ? calc C4 H
H12 0.7495 0.2899 0.1440 ? ? calc C12 H
H13 0.9304 0.2354 0.2169 ? ? calc C13 H
H14 0.9520 0.0821 0.2432 ? ? calc C14 H
H15 0.7961 -0.0143 0.2022 ? ? calc C15 H
H16 0.6089 0.0413 0.1250 ? ? calc C16 H
H22 0.5594 0.4080 0.0662 ? ? calc C22 H
H23 0.6081 0.5041 -0.0407 ? ? calc C23 H
H24 0.6549 0.4465 -0.1694 ? ? calc C24 H
H25 0.6588 0.2952 -0.1917 ? ? calc C25 H
H26 0.5960 0.1987 -0.0928 ? ? calc C26 H
H32 0.2470 0.4053 0.1543 ? ? calc C32 H
H33 0.0798 0.4999 0.1160 ? ? calc C33 H
H34 -0.1097 0.4445 0.0421 ? ? calc C34 H
H35 -0.1253 0.2976 0.0066 ? ? calc C35 H
H36 0.0414 0.1984 0.0411 ? ? calc C36 H
H42 0.3509 0.0685 0.2331 ? ? calc C42 H
H43 0.3173 0.0083 0.3614 ? ? calc C43 H
H44 0.1887 0.0805 0.4417 ? ? calc C44 H
H45 0.1040 0.2159 0.3943 ? ? calc C45 H
H46 0.1393 0.2772 0.2609 ? ? calc C46 H
HCla 0.7821 0.4391 0.3265 ? ? calc CCl H
HClb 0.8039 0.3365 0.3424 ? ? calc CCl H

loop_
_atom_type_symbol
_atom_type_description
_atom_type_scat_dispersion_real
_atom_type_scat_dispersion_imag
_atom_type_scat_source
Pt ? -5.233 6.925 International_Tables_Vol_IV_Ta.3.1
P ? .090 .095 International_Tables_Vol_IV_Ta.3.1
O ? .008 .006 International_Tables_Vol_IV_Ta.3.1
C ? .002 .002 International_Tables_Vol_IV_Ta.3.1
H ? .000 .000 International_Tables_Vol_IV_Ta.3.1
Cl ? .132 .159 International_Tables_Vol_IV_Ta.3.1

loop_
_geom_angle_atom_site_label_1
_geom_angle_atom_site_label_2
_geom_angle_atom_site_label_3
_geom_angle
_geom_angle_site_symmetry_1
_geom_angle_site_symmetry_2
_geom_angle_site_symmetry_3
_geom_angle_publ_flag
P1 Pt P2 95.5(2) . . . yes
P1 Pt O1 166.3(4) . . . yes
P1 Pt O2 99.8(4) . . . yes
P2 Pt O1 98.3(4) . . . yes
P2 Pt O2 164.7(4) . . . yes
O1 Pt O2 66.5(5) . . . yes
Pt P1 C2 120.9(8) . . . yes
Pt P1 C11 110.1(7) . . . yes
Pt P1 C21 110.0(8) . . . yes
C2 P1 C11 103.6(10) . . . yes
C2 P1 C21 105.7(11) . . . yes
C11 P1 C21 105.3(9) . . . yes
Pt P2 C4 121.4(7) . . . yes
Pt P2 C31 113.3(8) . . . yes
Pt P2 C41 108.8(6) . . . yes
C4 P2 C31 104.9(9) . . . yes
C4 P2 C41 103.8(10) . . . yes
C31 P2 C41 102.8(9) . . . yes
Pt O1 C1 88.3(12) . . . yes
Pt O2 C1 88.5(11) . . . yes
O1 C1 O2 116.6(17) . . . yes
O1 C1 O3 120.6(21) . . . yes
O2 C1 O3 122.7(20) . . . yes
P1 C2 C3 115.5(20) . . . yes
C2 C3 C4 128.2(24) . . . yes
P2 C4 C3 114.0(18) . . . yes
P1 C11 C12 117.2(17) . . . yes
P1 C11 C16 124.8(16) . . . yes
C12 C11 C16 117.9(18) . . . yes
C11 C12 C13 121.2(23) . . . yes
C12 C13 C14 117.9(23) . . . yes
C13 C14 C15 123.5(24) . . . yes
C14 C15 C16 118.8(26) . . . yes
C11 C16 C15 120.6(22) . . . yes
P1 C21 C22 120.1(17) . . . yes
P1 C21 C26 118.2(19) . . . yes
C22 C21 C26 121.4(22) . . . yes
C21 C22 C23 118.8(24) . . . yes
C22 C23 C24 118.5(24) . . . yes
C23 C24 C25 121.5(25) . . . yes
C24 C25 C26 120.5(25) . . . yes
C21 C26 C25 118.5(23) . . . yes
P2 C31 C32 116.7(13) . . . yes
P2 C31 C36 120.2(18) . . . yes
C32 C31 C36 123.0(19) . . . yes
C31 C32 C33 116.1(18) . . . yes
C32 C33 C34 122.3(22) . . . yes
C33 C34 C35 117.7(23) . . . yes
C34 C35 C36 123.9(20) . . . yes
C31 C36 C35 117.0(20) . . . yes
P2 C41 C42 118.7(19) . . . yes
P2 C41 C46 120.0(16) . . . yes
C42 C41 C46 121.3(22) . . . yes
C41 C42 C43 119.5(26) . . . yes
C42 C43 C44 119.8(24) . . . yes
C43 C44 C45 121.4(26) . . . yes
C44 C45 C46 118.4(24) . . . yes
C41 C46 C45 118.8(21) . . . yes
Cl1 CCl Cl2 113.6(17) . . . yes

loop_
_geom_bond_atom_site_label_1
_geom_bond_atom_site_label_2
_geom_bond_distance
_geom_bond_site_symmetry_1
_geom_bond_site_symmetry_2
_geom_bond_publ_flag
Pt P1 2.226(6) . . yes
Pt P2 2.220(5) . . yes
Pt O1 2.052(14) . . yes
Pt O2 2.066(13) . . yes
P1 C2 1.820(24) . . yes
P1 C11 1.806(19) . . yes
P1 C21 1.847(23) . . yes
P2 C31 1.816(21) . . yes
P2 C41 1.844(22) . . yes
P2 C4 1.826(24) . . yes
O1 C1 1.341(26) . . yes
O2 C1 1.313(29) . . yes
C1 O3 1.290(25) . . yes
C2 C3 1.425(33) . . yes
C3 C4 1.456(40) . . yes
C11 C12 1.415(31) . . yes
C11 C16 1.441(33) . . yes
C12 C13 1.418(31) . . yes
C13 C14 1.403(43) . . yes
C14 C15 1.363(41) . . yes
C15 C16 1.417(36) . . yes
C21 C22 1.385(38) . . yes
C21 C26 1.408(31) . . yes
C22 C23 1.440(41) . . yes
C23 C24 1.405(40) . . yes
C24 C25 1.355(41) . . yes
C25 C26 1.415(37) . . yes
C31 C32 1.410(33) . . yes
C31 C36 1.407(25) . . yes
C32 C33 1.477(34) . . yes
C33 C34 1.395(36) . . yes
C34 C35 1.384(37) . . yes
C35 C36 1.431(30) . . yes
C41 C42 1.399(33) . . yes
C41 C46 1.388(32) . . yes
C42 C43 1.372(43) . . yes
C43 C44 1.414(45) . . yes
C44 C45 1.365(40) . . yes
C45 C46 1.451(33) . . yes
Cl1 CCl 1.707(32) . . yes
Cl2 CCl 1.658(36) . . yes

loop_
_geom_contact_atom_site_label_1
_geom_contact_atom_site_label_2
_geom_contact_distance
_geom_contact_site_symmetry_1
_geom_contact_site_symmetry_2
_geom_contact_publ_flag
? ? ? ? ? ?

loop_
_geom_torsion_atom_site_label_1
_geom_torsion_atom_site_label_2
_geom_torsion_atom_site_label_3
_geom_torsion_atom_site_label_4
_geom_torsion
_geom_torsion_site_symmetry_1
_geom_torsion_site_symmetry_2
_geom_torsion_site_symmetry_3
_geom_torsion_site_symmetry_4
_geom_torsion_publ_flag
? ? ? ? ? ? ? ? ? ?
